data_4337187
loop_
_publ_author_name
'Esteban, Jordi'
'Font-Bardia, Merc\`e'
'Escuer, Albert'

_publ_section_title
;
 Anionic guests in prismatic cavities generated by enneanuclear nickel
 metallacycles.
;
_journal_issue 2
_journal_name_full 'Inorganic chemistry'
_journal_page_first 1113
_journal_page_last 1121
_journal_paper_doi 10.1021/ic402651k
_journal_volume 53
_journal_year 2014
_chemical_formula_moiety 'C16 H28 N12 Ni2 O2, C H4 O'
_chemical_formula_sum 'C17 H32 N12 Ni2 O3'
_chemical_formula_weight 569.97
_chemical_name_systematic
;
 ?
;
_space_group_IT_number 14
_symmetry_cell_setting monoclinic
_symmetry_space_group_name_Hall '-P 2ybc'
_symmetry_space_group_name_H-M 'P 1 21/c 1'
_atom_sites_solution_hydrogens geom
_atom_sites_solution_primary direct
_atom_sites_solution_secondary difmap
_audit_creation_method SHELXL-97
_cell_angle_alpha 90.00
_cell_angle_beta 108.06(2)
_cell_angle_gamma 90.00
_cell_formula_units_Z 4
_cell_length_a 12.742(5)
_cell_length_b 12.023(4)
_cell_length_c 16.827(4)
_cell_measurement_reflns_used 4202
_cell_measurement_temperature 105(2)
_cell_measurement_theta_max 30
_cell_measurement_theta_min 3
_cell_volume 2450.8(14)
_computing_cell_refinement AUTOMAR
_computing_data_collection MARXDS
_computing_data_reduction MARSCALE
_computing_molecular_graphics 'ORTEP (Brueggermann and Smith, 1990)'
_computing_publication_material 'PLATON (Spek, 1990)'
_computing_structure_refinement 'SHELXL-97 (Sheldrick, 1997)'
_computing_structure_solution 'SHELXS-97 (Sheldrick, 1997)'
_diffrn_ambient_temperature 105(2)
_diffrn_measured_fraction_theta_full 0.971
_diffrn_measured_fraction_theta_max 0.821
_diffrn_measurement_device_type 'MAR345 with image plate detector'
_diffrn_measurement_method 'phi scan'
_diffrn_radiation_monochromator graphite
_diffrn_radiation_source 'fine-focus sealed tube'
_diffrn_radiation_type MoK\a
_diffrn_radiation_wavelength 0.71073
_diffrn_reflns_av_R_equivalents 0.0355
_diffrn_reflns_av_sigmaI/netI 0.0240
_diffrn_reflns_limit_h_max 17
_diffrn_reflns_limit_h_min -17
_diffrn_reflns_limit_k_max 14
_diffrn_reflns_limit_k_min -16
_diffrn_reflns_limit_l_max 21
_diffrn_reflns_limit_l_min -22
_diffrn_reflns_number 20871
_diffrn_reflns_theta_full 25.00
_diffrn_reflns_theta_max 30.80
_diffrn_reflns_theta_min 1.68
_diffrn_standards_number none
_exptl_absorpt_coefficient_mu 1.581
_exptl_absorpt_correction_T_max 0.85
_exptl_absorpt_correction_T_min 0.83
_exptl_absorpt_correction_type empirical
_exptl_absorpt_process_details SADABS
_exptl_crystal_colour red
_exptl_crystal_density_diffrn 1.545
_exptl_crystal_density_method 'not measured'
_exptl_crystal_description prism
_exptl_crystal_F_000 1192
_exptl_crystal_size_max 0.2
_exptl_crystal_size_mid 0.1
_exptl_crystal_size_min 0.1
_refine_diff_density_max 0.358
_refine_diff_density_min -0.356
_refine_diff_density_rms 0.092
_refine_ls_extinction_coef 0.00124(19)
_refine_ls_extinction_expression Fc^*^=kFc[1+0.001xFc^2^\l^3^/sin(2\q)]^-1/4^
_refine_ls_extinction_method SHELXL
_refine_ls_goodness_of_fit_ref 1.261
_refine_ls_hydrogen_treatment mixed
_refine_ls_matrix_type full
_refine_ls_number_parameters 313
_refine_ls_number_reflns 6301
_refine_ls_number_restraints 3
_refine_ls_restrained_S_all 1.263
_refine_ls_R_factor_all 0.0402
_refine_ls_R_factor_gt 0.0402
_refine_ls_shift/su_max 0.001
_refine_ls_shift/su_mean 0.000
_refine_ls_structure_factor_coef Fsqd
_refine_ls_weighting_details 'calc w=1/[\s^2^(Fo^2^)+(0.0321P)^2^+1.7424P] where P=(Fo^2^+2Fc^2^)/3'
_refine_ls_weighting_scheme calc
_refine_ls_wR_factor_gt 0.0978
_refine_ls_wR_factor_ref 0.0978
_reflns_number_gt 6284
_reflns_number_total 6301
_reflns_threshold_expression >2sigma(I)
_cod_data_source_file ic402651k_si_001.cif
_cod_data_source_block jonm139a
_cod_original_sg_symbol_H-M P21/c
_cod_database_code 4337187

loop_
_symmetry_equiv_pos_as_xyz
'x, y, z'
'-x, y+1/2, -z+1/2'
'-x, -y, -z'
'x, -y-1/2, z-1/2'

loop_
_atom_site_label
_atom_site_type_symbol
_atom_site_fract_x
_atom_site_fract_y
_atom_site_fract_z
_atom_site_U_iso_or_equiv
_atom_site_adp_type
_atom_site_occupancy
_atom_site_symmetry_multiplicity
_atom_site_calc_flag
_atom_site_refinement_flags
Ni1 Ni 0.48069(2) 0.72030(3) 0.494596(18) 0.04070(9) Uani 1 1 d .
Ni2 Ni 0.31639(2) 0.89144(3) 0.346630(17) 0.03995(9) Uani 1 1 d U
O1 O 0.70617(14) 0.78689(15) 0.55993(11) 0.0509(4) Uani 1 1 d .
O2 O 0.26221(13) 0.74063(15) 0.37485(11) 0.0472(4) Uani 1 1 d .
N1 N 0.46739(15) 0.60381(16) 0.56007(11) 0.0408(4) Uani 1 1 d .
N2 N 0.63001(15) 0.71881(17) 0.56586(12) 0.0426(4) Uani 1 1 d .
N3 N 0.32838(15) 0.68725(16) 0.44004(11) 0.0407(4) Uani 1 1 d .
N4 N 0.34077(17) 0.8237(2) 0.23774(13) 0.0504(5) Uani 1 1 d U
H4A H 0.3623 0.8799 0.2111 0.060 Uiso 1 1 calc R
H4B H 0.3983 0.7765 0.2547 0.060 Uiso 1 1 calc R
N5 N 0.14215(16) 0.92966(19) 0.28082(13) 0.0485(4) Uani 1 1 d U
N6 N 0.30849(16) 0.96489(18) 0.45647(12) 0.0446(4) Uani 1 1 d .
H6A H 0.3666 0.9399 0.4982 0.054 Uiso 1 1 calc R
H6B H 0.3184 1.0385 0.4521 0.054 Uiso 1 1 calc R
N7 N 0.48277(15) 0.83609(18) 0.41826(12) 0.0456(4) Uani 1 1 d .
N8 N 0.55924(16) 0.84953(18) 0.39017(12) 0.0447(4) Uani 1 1 d .
N9 N 0.6271(2) 0.8653(2) 0.36073(16) 0.0646(6) Uani 1 1 d .
N10 N 0.37669(17) 1.04141(19) 0.31344(13) 0.0499(4) Uani 1 1 d U
N11 N 0.45879(16) 1.08980(18) 0.34594(12) 0.0460(4) Uani 1 1 d .
N12 N 0.5397(2) 1.1406(2) 0.37604(16) 0.0613(6) Uani 1 1 d .
C1 C 0.36974(18) 0.5503(2) 0.54080(14) 0.0415(4) Uani 1 1 d .
C2 C 0.3596(2) 0.4586(2) 0.58790(15) 0.0479(5) Uani 1 1 d .
H2 H 0.2938 0.4189 0.5749 0.057 Uiso 1 1 calc R
C3 C 0.4496(2) 0.4276(2) 0.65473(16) 0.0501(5) Uani 1 1 d .
H3 H 0.4438 0.3664 0.6869 0.060 Uiso 1 1 calc R
C4 C 0.5490(2) 0.4864(2) 0.67468(15) 0.0474(5) Uani 1 1 d .
H4 H 0.6085 0.4664 0.7205 0.057 Uiso 1 1 calc R
C5 C 0.55662(18) 0.5758(2) 0.62418(13) 0.0417(4) Uani 1 1 d .
C6 C 0.65047(19) 0.6476(2) 0.62882(14) 0.0445(5) Uani 1 1 d .
C7 C 0.7573(2) 0.6443(3) 0.69745(17) 0.0569(6) Uani 1 1 d .
H7A H 0.8093 0.6929 0.6841 0.085 Uiso 1 1 calc R
H7B H 0.7856 0.5697 0.7039 0.085 Uiso 1 1 calc R
H7C H 0.7461 0.6681 0.7487 0.085 Uiso 1 1 calc R
C8 C 0.28828(18) 0.60267(19) 0.46979(14) 0.0414(4) Uani 1 1 d .
C9 C 0.1707(2) 0.5661(2) 0.43467(17) 0.0552(6) Uani 1 1 d .
H9A H 0.1386 0.5992 0.3806 0.083 Uiso 1 1 calc R
H9B H 0.1302 0.5892 0.4713 0.083 Uiso 1 1 calc R
H9C H 0.1679 0.4866 0.4295 0.083 Uiso 1 1 calc R
C10 C 0.2527(2) 0.7647(3) 0.1754(2) 0.0659(8) Uani 1 1 d .
H10A H 0.2363 0.6959 0.1992 0.079 Uiso 1 1 calc R
H10B H 0.2769 0.7463 0.1278 0.079 Uiso 1 1 calc R
C11 C 0.1495(3) 0.8352(3) 0.14681(19) 0.0720(8) Uani 1 1 d .
H11A H 0.0987 0.8011 0.0976 0.086 Uiso 1 1 calc R
H11B H 0.1691 0.9078 0.1305 0.086 Uiso 1 1 calc R
C12 C 0.0905(2) 0.8511(3) 0.21218(18) 0.0618(7) Uani 1 1 d .
H12A H 0.0160 0.8765 0.1839 0.074 Uiso 1 1 calc R
H12B H 0.0848 0.7791 0.2366 0.074 Uiso 1 1 calc R
C13 C 0.0734(2) 0.9210(3) 0.33826(17) 0.0563(6) Uani 1 1 d .
H13A H 0.0729 0.8437 0.3548 0.068 Uiso 1 1 calc R
H13B H -0.0019 0.9406 0.3068 0.068 Uiso 1 1 calc R
C14 C 0.1075(2) 0.9912(3) 0.41689(18) 0.0606(7) Uani 1 1 d .
H14A H 0.1208 1.0666 0.4019 0.073 Uiso 1 1 calc R
H14B H 0.0468 0.9935 0.4402 0.073 Uiso 1 1 calc R
C15 C 0.2090(2) 0.9501(3) 0.48313(17) 0.0569(6) Uani 1 1 d .
H15A H 0.2181 0.9909 0.5346 0.068 Uiso 1 1 calc R
H15B H 0.2001 0.8720 0.4940 0.068 Uiso 1 1 calc R
C16 C 0.1321(3) 1.0445(3) 0.2475(2) 0.0727(8) Uani 1 1 d U
H16A H 0.1661 1.0953 0.2921 0.109 Uiso 1 1 calc R
H16B H 0.0555 1.0631 0.2236 0.109 Uiso 1 1 calc R
H16C H 0.1682 1.0495 0.2053 0.109 Uiso 1 1 calc R
O1W O 0.8780(2) 0.7024(2) 0.51242(18) 0.0804(7) Uani 1 1 d .
C1W C 0.8941(3) 0.7556(3) 0.4438(2) 0.0799(9) Uani 1 1 d .
H1WA H 0.8240 0.7780 0.4060 0.096 Uiso 1 1 calc R
H1WB H 0.9295 0.7055 0.4158 0.096 Uiso 1 1 calc R
H1WC H 0.9397 0.8199 0.4622 0.096 Uiso 1 1 calc R
H1WO H 0.827(4) 0.734(4) 0.530(3) 0.096 Uiso 1 1 d .

loop_
_atom_site_aniso_label
_atom_site_aniso_U_11
_atom_site_aniso_U_22
_atom_site_aniso_U_33
_atom_site_aniso_U_23
_atom_site_aniso_U_13
_atom_site_aniso_U_12
Ni1 0.03696(15) 0.04276(18) 0.04093(15) 0.00153(11) 0.00995(11) -0.00078(10)
Ni2 0.03641(14) 0.04332(18) 0.03887(15) 0.00084(11) 0.00986(11) -0.00111(10)
O1 0.0413(8) 0.0544(11) 0.0558(10) -0.0008(8) 0.0134(7) -0.0027(7)
O2 0.0422(8) 0.0486(10) 0.0476(9) 0.0032(7) 0.0091(7) -0.0025(7)
N1 0.0400(9) 0.0414(10) 0.0406(9) -0.0012(7) 0.0119(7) 0.0002(7)
N2 0.0391(9) 0.0443(11) 0.0433(9) -0.0008(7) 0.0113(7) -0.0002(7)
N3 0.0388(9) 0.0425(10) 0.0396(9) -0.0001(7) 0.0105(7) -0.0010(7)
N4 0.0476(10) 0.0567(13) 0.0470(10) -0.0039(8) 0.0151(8) 0.0009(9)
N5 0.0386(9) 0.0582(12) 0.0463(10) 0.0010(9) 0.0098(8) -0.0020(8)
N6 0.0429(9) 0.0481(11) 0.0424(9) -0.0008(8) 0.0126(8) -0.0011(8)
N7 0.0384(9) 0.0511(12) 0.0471(10) 0.0049(8) 0.0128(8) -0.0003(8)
N8 0.0423(10) 0.0464(11) 0.0437(10) 0.0008(8) 0.0107(8) -0.0002(8)
N9 0.0580(13) 0.0731(17) 0.0670(15) 0.0058(12) 0.0254(11) 0.0003(12)
N10 0.0493(11) 0.0499(11) 0.0497(11) 0.0033(9) 0.0142(9) -0.0047(8)
N11 0.0446(10) 0.0476(12) 0.0458(10) 0.0004(8) 0.0139(8) -0.0005(8)
N12 0.0557(13) 0.0613(15) 0.0649(14) -0.0035(11) 0.0156(11) -0.0043(11)
C1 0.0424(11) 0.0427(12) 0.0405(10) -0.0017(8) 0.0142(8) -0.0008(8)
C2 0.0504(12) 0.0464(14) 0.0477(12) -0.0008(10) 0.0163(10) -0.0017(10)
C3 0.0598(14) 0.0445(14) 0.0487(12) 0.0011(10) 0.0207(11) 0.0018(10)
C4 0.0499(12) 0.0481(14) 0.0446(11) 0.0008(9) 0.0152(10) 0.0026(10)
C5 0.0424(11) 0.0436(12) 0.0395(10) -0.0011(8) 0.0131(8) 0.0011(9)
C6 0.0409(11) 0.0481(13) 0.0437(11) -0.0008(9) 0.0119(9) 0.0023(9)
C7 0.0497(13) 0.0641(17) 0.0538(14) 0.0010(12) 0.0117(11) 0.0004(12)
C8 0.0396(10) 0.0429(12) 0.0408(10) -0.0022(8) 0.0111(8) -0.0024(8)
C9 0.0502(13) 0.0580(16) 0.0551(14) -0.0014(12) 0.0126(11) -0.0065(11)
C10 0.0591(16) 0.077(2) 0.0614(16) -0.0144(15) 0.0176(13) -0.0061(14)
C11 0.0622(17) 0.094(3) 0.0566(16) -0.0036(16) 0.0145(13) -0.0022(17)
C12 0.0491(14) 0.078(2) 0.0547(14) -0.0024(13) 0.0103(11) -0.0032(13)
C13 0.0448(13) 0.0643(17) 0.0597(15) -0.0028(12) 0.0163(11) -0.0016(11)
C14 0.0536(14) 0.0669(19) 0.0629(16) -0.0077(13) 0.0202(12) -0.0023(13)
C15 0.0569(15) 0.0623(17) 0.0545(14) -0.0023(12) 0.0214(12) -0.0045(12)
C16 0.0635(17) 0.0676(16) 0.083(2) 0.0174(16) 0.0173(16) 0.0065(15)
O1W 0.0715(15) 0.0787(17) 0.0959(18) 0.0102(13) 0.0329(13) 0.0067(12)
C1W 0.072(2) 0.084(2) 0.087(2) -0.0025(19) 0.0296(18) 0.0050(18)

loop_
_atom_type_symbol
_atom_type_description
_atom_type_scat_dispersion_real
_atom_type_scat_dispersion_imag
_atom_type_scat_source
C C 0.0033 0.0016 'International Tables Vol C Tables 4.2.6.8 and 6.1.1.4'
H H 0.0000 0.0000 'International Tables Vol C Tables 4.2.6.8 and 6.1.1.4'
N N 0.0061 0.0033 'International Tables Vol C Tables 4.2.6.8 and 6.1.1.4'
Ni Ni 0.3393 1.1124 'International Tables Vol C Tables 4.2.6.8 and 6.1.1.4'
O O 0.0106 0.0060 'International Tables Vol C Tables 4.2.6.8 and 6.1.1.4'

loop_
_geom_angle_atom_site_label_1
_geom_angle_atom_site_label_2
_geom_angle_atom_site_label_3
_geom_angle
N1 Ni1 N7 174.52(8)
N1 Ni1 N2 82.78(9)
N7 Ni1 N2 102.21(9)
N1 Ni1 N3 81.95(8)
N7 Ni1 N3 93.00(8)
N2 Ni1 N3 164.68(9)
O2 Ni2 N6 93.28(8)
O2 Ni2 N10 176.71(8)
N6 Ni2 N10 89.67(9)
O2 Ni2 N4 90.60(8)
N6 Ni2 N4 174.16(8)
N10 Ni2 N4 86.35(9)
O2 Ni2 N7 86.66(7)
N6 Ni2 N7 86.86(8)
N10 Ni2 N7 92.05(8)
N4 Ni2 N7 89.01(8)
O2 Ni2 N5 86.64(8)
N6 Ni2 N5 92.25(8)
N10 Ni2 N5 94.70(9)
N4 Ni2 N5 92.34(8)
N7 Ni2 N5 173.19(8)
N3 O2 Ni2 116.58(13)
C5 N1 C1 124.2(2)
C5 N1 Ni1 117.60(16)
C1 N1 Ni1 118.25(16)
O1 N2 C6 120.22(19)
O1 N2 Ni1 124.73(15)
C6 N2 Ni1 114.81(16)
C8 N3 O2 118.09(19)
C8 N3 Ni1 115.91(15)
O2 N3 Ni1 125.98(15)
C10 N4 Ni2 121.50(18)
C10 N4 H4A 107.0
Ni2 N4 H4A 107.0
C10 N4 H4B 107.0
Ni2 N4 H4B 107.0
H4A N4 H4B 106.7
C12 N5 C16 109.6(2)
C12 N5 C13 104.6(2)
C16 N5 C13 108.1(2)
C12 N5 Ni2 113.24(17)
C16 N5 Ni2 109.91(17)
C13 N5 Ni2 111.22(15)
C15 N6 Ni2 120.03(16)
C15 N6 H6A 107.3
Ni2 N6 H6A 107.3
C15 N6 H6B 107.3
Ni2 N6 H6B 107.3
H6A N6 H6B 106.9
N8 N7 Ni1 122.68(17)
N8 N7 Ni2 119.99(16)
Ni1 N7 Ni2 112.36(9)
N9 N8 N7 176.5(3)
N11 N10 Ni2 130.37(18)
N12 N11 N10 177.7(3)
N1 C1 C2 119.0(2)
N1 C1 C8 111.1(2)
C2 C1 C8 129.9(2)
C3 C2 C1 118.5(2)
C3 C2 H2 120.8
C1 C2 H2 120.8
C2 C3 C4 121.3(2)
C2 C3 H3 119.4
C4 C3 H3 119.4
C5 C4 C3 118.3(2)
C5 C4 H4 120.9
C3 C4 H4 120.9
N1 C5 C4 118.8(2)
N1 C5 C6 111.7(2)
C4 C5 C6 129.5(2)
N2 C6 C5 112.7(2)
N2 C6 C7 123.0(2)
C5 C6 C7 124.3(2)
C6 C7 H7A 109.5
C6 C7 H7B 109.5
H7A C7 H7B 109.5
C6 C7 H7C 109.5
H7A C7 H7C 109.5
H7B C7 H7C 109.5
N3 C8 C1 112.7(2)
N3 C8 C9 122.7(2)
C1 C8 C9 124.6(2)
C8 C9 H9A 109.5
C8 C9 H9B 109.5
H9A C9 H9B 109.5
C8 C9 H9C 109.5
H9A C9 H9C 109.5
H9B C9 H9C 109.5
N4 C10 C11 110.8(3)
N4 C10 H10A 109.5
C11 C10 H10A 109.5
N4 C10 H10B 109.5
C11 C10 H10B 109.5
H10A C10 H10B 108.1
C10 C11 C12 114.5(3)
C10 C11 H11A 108.6
C12 C11 H11A 108.6
C10 C11 H11B 108.6
C12 C11 H11B 108.6
H11A C11 H11B 107.6
N5 C12 C11 116.3(2)
N5 C12 H12A 108.2
C11 C12 H12A 108.2
N5 C12 H12B 108.2
C11 C12 H12B 108.2
H12A C12 H12B 107.4
N5 C13 C14 117.3(2)
N5 C13 H13A 108.0
C14 C13 H13A 108.0
N5 C13 H13B 108.0
C14 C13 H13B 108.0
H13A C13 H13B 107.2
C15 C14 C13 114.4(3)
C15 C14 H14A 108.7
C13 C14 H14A 108.7
C15 C14 H14B 108.7
C13 C14 H14B 108.7
H14A C14 H14B 107.6
N6 C15 C14 110.9(2)
N6 C15 H15A 109.5
C14 C15 H15A 109.5
N6 C15 H15B 109.5
C14 C15 H15B 109.5
H15A C15 H15B 108.1
N5 C16 H16A 109.5
N5 C16 H16B 109.5
H16A C16 H16B 109.5
N5 C16 H16C 109.5
H16A C16 H16C 109.5
H16B C16 H16C 109.5
C1W O1W H1WO 113(3)
O1W C1W H1WA 109.5
O1W C1W H1WB 109.5
H1WA C1W H1WB 109.5
O1W C1W H1WC 109.5
H1WA C1W H1WC 109.5
H1WB C1W H1WC 109.5

loop_
_geom_bond_atom_site_label_1
_geom_bond_atom_site_label_2
_geom_bond_distance
Ni1 N1 1.822(2)
Ni1 N7 1.900(2)
Ni1 N2 1.909(2)
Ni1 N3 1.914(2)
Ni2 O2 2.0477(18)
Ni2 N6 2.079(2)
Ni2 N10 2.102(2)
Ni2 N4 2.114(2)
Ni2 N7 2.192(2)
Ni2 N5 2.201(2)
O1 N2 1.297(3)
O2 N3 1.324(2)
N1 C5 1.345(3)
N1 C1 1.348(3)
N2 C6 1.323(3)
N3 C8 1.306(3)
N4 C10 1.460(4)
N4 H4A 0.9000
N4 H4B 0.9000
N5 C12 1.480(4)
N5 C16 1.480(4)
N5 C13 1.496(3)
N6 C15 1.481(3)
N6 H6A 0.9000
N6 H6B 0.9000
N7 N8 1.218(3)
N8 N9 1.138(3)
N10 N11 1.174(3)
N11 N12 1.170(3)
C1 C2 1.387(3)
C1 C8 1.460(3)
C2 C3 1.386(4)
C2 H2 0.9300
C3 C4 1.398(4)
C3 H3 0.9300
C4 C5 1.392(3)
C4 H4 0.9300
C5 C6 1.457(3)
C6 C7 1.488(3)
C7 H7A 0.9600
C7 H7B 0.9600
C7 H7C 0.9600
C8 C9 1.496(3)
C9 H9A 0.9600
C9 H9B 0.9600
C9 H9C 0.9600
C10 C11 1.511(5)
C10 H10A 0.9700
C10 H10B 0.9700
C11 C12 1.525(4)
C11 H11A 0.9700
C11 H11B 0.9700
C12 H12A 0.9700
C12 H12B 0.9700
C13 C14 1.515(4)
C13 H13A 0.9700
C13 H13B 0.9700
C14 C15 1.505(4)
C14 H14A 0.9700
C14 H14B 0.9700
C15 H15A 0.9700
C15 H15B 0.9700
C16 H16A 0.9600
C16 H16B 0.9600
C16 H16C 0.9600
O1W C1W 1.389(4)
O1W H1WO 0.88(4)
C1W H1WA 0.9600
C1W H1WB 0.9600
C1W H1WC 0.9600
